data_7223233
loop_
_publ_author_name
'Ananyev, Ivan V.'
'Bushmarinov, Ivan S.'
'Ushakov, Ivan E.'
'Aitkulova, Liliya I.'
'Lyssenko, Konstantin A.'

_publ_section_title
;
 Tuning of double-well potential of short strong hydrogen bond by ionic
 interactions in alkali metal hydrodicarboxylates
;
_journal_name_full 'RSC Adv.'
_journal_paper_doi 10.1039/C5RA19870D
_journal_year 2015
_chemical_formula_moiety 'C4 H3 Na O4'
_chemical_formula_sum 'C4 H3 Na O4'
_chemical_formula_weight 138.05
_space_group_crystal_system triclinic
_space_group_IT_number 2
_space_group_name_Hall '-P 1'
_space_group_name_H-M_alt 'P -1'
_symmetry_space_group_name_Hall '-P 1'
_symmetry_space_group_name_H-M 'P -1'
_atom_sites_solution_hydrogens difmap
_audit_creation_method SHELXL-2014/6
_audit_update_record
;
2015-09-24 deposited with the CCDC.
2015-11-05 downloaded from the CCDC.
;
_cell_angle_alpha 82.093(2)
_cell_angle_beta 87.953(2)
_cell_angle_gamma 67.230(2)
_cell_formula_units_Z 2
_cell_length_a 5.3352(5)
_cell_length_b 6.5195(6)
_cell_length_c 7.9435(7)
_cell_measurement_reflns_used 149
_cell_measurement_temperature 150(2)
_cell_measurement_theta_max 25
_cell_measurement_theta_min 3
_cell_volume 252.30(4)
_computing_cell_refinement 'Bruker SAINT'
_computing_data_collection 'Bruker APEX II'
_computing_data_reduction 'Bruker SAINT'
_computing_molecular_graphics 'Bruker SHELXTL'
_computing_publication_material 'Bruker SHELXTL'
_computing_structure_refinement 'SHELXL-97 (Sheldrick, 1997)'
_computing_structure_solution 'SHELXS-97 (Sheldrick, 1997)'
_diffrn_ambient_temperature 150(2)
_diffrn_measured_fraction_theta_full 1.000
_diffrn_measured_fraction_theta_max 0.999
_diffrn_measurement_device_type 'Bruker APEX II CCD area detector''
_diffrn_measurement_method 'omega scans'
_diffrn_radiation_type MoK\a
_diffrn_radiation_wavelength 0.71073
_diffrn_reflns_av_R_equivalents 0.0172
_diffrn_reflns_av_unetI/netI 0.0216
_diffrn_reflns_laue_measured_fraction_full 1.000
_diffrn_reflns_laue_measured_fraction_max 0.999
_diffrn_reflns_limit_h_max 7
_diffrn_reflns_limit_h_min -7
_diffrn_reflns_limit_k_max 9
_diffrn_reflns_limit_k_min -9
_diffrn_reflns_limit_l_max 11
_diffrn_reflns_limit_l_min -11
_diffrn_reflns_number 3386
_diffrn_reflns_point_group_measured_fraction_full 1.000
_diffrn_reflns_point_group_measured_fraction_max 0.999
_diffrn_reflns_theta_full 25.242
_diffrn_reflns_theta_max 29.999
_diffrn_reflns_theta_min 2.589
_exptl_absorpt_coefficient_mu 0.233
_exptl_absorpt_correction_T_max 0.966
_exptl_absorpt_correction_T_min 0.929
_exptl_absorpt_correction_type multi-scan
_exptl_absorpt_process_details SADABS
_exptl_crystal_colour colorless
_exptl_crystal_density_diffrn 1.817
_exptl_crystal_description prism
_exptl_crystal_F_000 140
_exptl_crystal_size_max 0.240
_exptl_crystal_size_mid 0.210
_exptl_crystal_size_min 0.190
_refine_diff_density_max 0.513
_refine_diff_density_min -0.279
_refine_diff_density_rms 0.067
_refine_ls_extinction_method none
_refine_ls_goodness_of_fit_ref 1.053
_refine_ls_hydrogen_treatment refall
_refine_ls_matrix_type full
_refine_ls_number_parameters 94
_refine_ls_number_reflns 1475
_refine_ls_number_restraints 0
_refine_ls_restrained_S_all 1.053
_refine_ls_R_factor_all 0.0341
_refine_ls_R_factor_gt 0.0311
_refine_ls_shift/su_max 0.000
_refine_ls_shift/su_mean 0.000
_refine_ls_structure_factor_coef Fsqd
_refine_ls_weighting_details 'w=1/[\s^2^(Fo^2^)+(0.0465P)^2^+0.0904P] where P=(Fo^2^+2Fc^2^)/3'
_refine_ls_weighting_scheme calc
_refine_ls_wR_factor_gt 0.0829
_refine_ls_wR_factor_ref 0.0855
_reflns_Friedel_coverage 0.000
_reflns_number_gt 1352
_reflns_number_total 1475
_reflns_threshold_expression I>2\s(I)
_cod_data_source_file c5ra19870d2.cif
_cod_data_source_block 150
_cod_database_code 7223233
_shelx_space_group_comment
;
The symmetry employed for this shelxl refinement is uniquely defined
by the following loop, which should always be used as a source of
symmetry information in preference to the above space-group names.
They are only intended as comments.
;
_shelx_estimated_absorpt_t_min 0.946
_shelx_estimated_absorpt_t_max 0.957
_shelxl_version_number 2014/6

loop_
_space_group_symop_operation_xyz
'x, y, z'
'-x, -y, -z'

loop_
_atom_site_label
_atom_site_type_symbol
_atom_site_fract_x
_atom_site_fract_y
_atom_site_fract_z
_atom_site_U_iso_or_equiv
_atom_site_adp_type
_atom_site_occupancy
_atom_site_site_symmetry_order
_atom_site_calc_flag
Na1 Na 0.03184(8) 0.76276(7) 1.39214(5) 0.01331(13) Uani 1 1 d
O3 O 0.25852(15) 0.84556(14) 0.61470(10) 0.01436(18) Uani 1 1 d
O1 O 0.44492(16) 0.72798(14) 1.25327(10) 0.01417(18) Uani 1 1 d
O4 O 0.68441(15) 0.66153(13) 0.53353(9) 0.01269(17) Uani 1 1 d
O2 O 0.84275(15) 0.71222(14) 1.14298(10) 0.01448(18) Uani 1 1 d
C1 C 0.6077(2) 0.72980(16) 1.12454(13) 0.0103(2) Uani 1 1 d
C2 C 0.4784(2) 0.75612(17) 0.95590(13) 0.0113(2) Uani 1 1 d
C3 C 0.6245(2) 0.74035(17) 0.81529(13) 0.0109(2) Uani 1 1 d
C4 C 0.5081(2) 0.75369(17) 0.64409(13) 0.0102(2) Uani 1 1 d
H1 H 0.545(4) 0.703(4) 1.368(3) 0.049(6) Uiso 1 1 d
H2 H 0.287(3) 0.779(3) 0.954(2) 0.016(4) Uiso 1 1 d
H3 H 0.815(4) 0.713(3) 0.822(2) 0.027(4) Uiso 1 1 d

loop_
_atom_site_aniso_label
_atom_site_aniso_U_11
_atom_site_aniso_U_22
_atom_site_aniso_U_33
_atom_site_aniso_U_23
_atom_site_aniso_U_13
_atom_site_aniso_U_12
Na1 0.0107(2) 0.0177(2) 0.0121(2) -0.00374(16) -0.00028(15) -0.00558(17)
O3 0.0109(4) 0.0176(4) 0.0120(4) -0.0040(3) -0.0023(3) -0.0019(3)
O1 0.0140(4) 0.0235(4) 0.0068(3) -0.0016(3) 0.0005(3) -0.0094(3)
O4 0.0124(3) 0.0182(4) 0.0074(3) -0.0027(3) 0.0014(3) -0.0056(3)
O2 0.0114(4) 0.0208(4) 0.0108(4) -0.0039(3) -0.0005(3) -0.0051(3)
C1 0.0124(4) 0.0101(4) 0.0080(4) -0.0019(3) -0.0003(3) -0.0036(4)
C2 0.0120(4) 0.0130(5) 0.0087(4) -0.0016(3) -0.0016(4) -0.0045(4)
C3 0.0107(4) 0.0127(4) 0.0082(4) -0.0020(3) -0.0018(3) -0.0030(4)
C4 0.0131(4) 0.0108(4) 0.0073(4) -0.0007(3) -0.0005(3) -0.0053(4)

loop_
_atom_type_symbol
_atom_type_description
_atom_type_scat_dispersion_real
_atom_type_scat_dispersion_imag
_atom_type_scat_source
C C 0.0033 0.0016 'International Tables Vol C Tables 4.2.6.8 and 6.1.1.4'
H H 0.0000 0.0000 'International Tables Vol C Tables 4.2.6.8 and 6.1.1.4'
Na Na 0.0362 0.0249 'International Tables Vol C Tables 4.2.6.8 and 6.1.1.4'
O O 0.0106 0.0060 'International Tables Vol C Tables 4.2.6.8 and 6.1.1.4'

loop_
_geom_angle_atom_site_label_1
_geom_angle_atom_site_label_2
_geom_angle_atom_site_label_3
_geom_angle
_geom_angle_site_symmetry_1
_geom_angle_site_symmetry_3
O2 Na1 O1 91.65(3) 1_455 .
O2 Na1 O4 84.16(3) 1_455 1_456
O1 Na1 O4 160.31(4) . 1_456
O2 Na1 O3 170.86(4) 1_455 1_556
O1 Na1 O3 80.93(3) . 1_556
O4 Na1 O3 104.61(3) 1_456 1_556
O2 Na1 O3 95.53(3) 1_455 2_577
O1 Na1 O3 109.87(3) . 2_577
O4 Na1 O3 89.70(3) 1_456 2_577
O3 Na1 O3 82.12(3) 1_556 2_577
O2 Na1 O4 92.80(3) 1_455 2_667
O1 Na1 O4 78.63(3) . 2_667
O4 Na1 O4 82.37(3) 1_456 2_667
O3 Na1 O4 90.97(3) 1_556 2_667
O3 Na1 O4 167.86(3) 2_577 2_667
O2 Na1 Na1 135.88(3) 1_455 2_578
O1 Na1 Na1 96.96(3) . 2_578
O4 Na1 Na1 99.42(3) 1_456 2_578
O3 Na1 Na1 41.12(2) 1_556 2_578
O3 Na1 Na1 41.00(2) 2_577 2_578
O4 Na1 Na1 131.32(3) 2_667 2_578
O2 Na1 Na1 88.20(3) 1_455 2_568
O1 Na1 Na1 117.75(3) . 2_568
O4 Na1 Na1 43.08(2) 1_456 2_568
O3 Na1 Na1 99.95(3) 1_556 2_568
O3 Na1 Na1 132.10(3) 2_577 2_568
O4 Na1 Na1 39.285(19) 2_667 2_568
Na1 Na1 Na1 124.03(2) 2_578 2_568
O2 Na1 H1 114.0(5) 1_455 .
O1 Na1 H1 23.3(4) . .
O4 Na1 H1 149.2(5) 1_456 .
O3 Na1 H1 59.4(5) 1_556 .
O3 Na1 H1 111.7(5) 2_577 .
O4 Na1 H1 72.5(5) 2_667 .
Na1 Na1 H1 84.7(5) 2_578 .
Na1 Na1 H1 109.9(5) 2_568 .
C4 O3 Na1 123.67(7) . 1_554
C4 O3 Na1 128.15(7) . 2_577
Na1 O3 Na1 97.88(3) 1_554 2_577
C1 O1 Na1 157.27(7) . .
C1 O1 H1 111.0(11) . .
Na1 O1 H1 91.6(11) . .
C4 O4 Na1 131.82(7) . 1_654
C4 O4 Na1 116.11(6) . 2_667
Na1 O4 Na1 97.64(3) 1_654 2_667
C1 O2 Na1 125.81(7) . 1_655
O2 C1 O1 122.96(9) . .
O2 C1 C2 123.49(9) . .
O1 C1 C2 113.56(9) . .
C3 C2 C1 120.43(10) . .
C3 C2 H2 122.0(9) . .
C1 C2 H2 117.5(9) . .
C2 C3 C4 122.57(10) . .
C2 C3 H3 120.1(11) . .
C4 C3 H3 117.3(11) . .
O3 C4 O4 123.97(10) . .
O3 C4 C3 121.16(9) . .
O4 C4 C3 114.87(9) . .

loop_
_geom_bond_atom_site_label_1
_geom_bond_atom_site_label_2
_geom_bond_distance
_geom_bond_site_symmetry_2
Na1 O2 2.3713(9) 1_455
Na1 O1 2.3735(9) .
Na1 O4 2.3932(9) 1_456
Na1 O3 2.4083(9) 1_556
Na1 O3 2.4144(9) 2_577
Na1 O4 2.5816(9) 2_667
Na1 Na1 3.6365(9) 2_578
Na1 Na1 3.7462(9) 2_568
Na1 H1 2.62(2) .
O3 C4 1.2463(13) .
O3 Na1 2.4083(9) 1_554
O3 Na1 2.4144(9) 2_577
O1 C1 1.3197(12) .
O1 H1 1.03(2) .
O4 C4 1.2905(12) .
O4 Na1 2.3932(9) 1_654
O4 Na1 2.5816(9) 2_667
O2 C1 1.2263(13) .
O2 Na1 2.3713(9) 1_655
C1 C2 1.4871(14) .
C2 C3 1.3315(14) .
C2 H2 0.973(15) .
C3 C4 1.4927(14) .
C3 H3 0.963(17) .

loop_
_geom_torsion_atom_site_label_1
_geom_torsion_atom_site_label_2
_geom_torsion_atom_site_label_3
_geom_torsion_atom_site_label_4
_geom_torsion
_geom_torsion_site_symmetry_1
Na1 O2 C1 O1 -16.40(14) 1_655
Na1 O2 C1 C2 163.33(7) 1_655
Na1 O1 C1 O2 171.94(13) .
Na1 O1 C1 C2 -7.8(2) .
O2 C1 C2 C3 6.43(16) .
O1 C1 C2 C3 -173.82(10) .
C1 C2 C3 C4 176.78(9) .
Na1 O3 C4 O4 22.84(14) 1_554
Na1 O3 C4 O4 -114.28(10) 2_577
Na1 O3 C4 C3 -156.25(7) 1_554
Na1 O3 C4 C3 66.63(13) 2_577
Na1 O4 C4 O3 111.86(11) 1_654
Na1 O4 C4 O3 -118.57(10) 2_667
Na1 O4 C4 C3 -69.00(12) 1_654
Na1 O4 C4 C3 60.57(10) 2_667
C2 C3 C4 O3 22.02(16) .
C2 C3 C4 O4 -157.15(10) .
